data_4065597
loop_
_publ_author_name
'Feng, Yuee'
'Jiang, Bi'
'Boyle, Paul A.'
'Ison, Elon A.'

_publ_section_title
;
 Effect of Ancillary Ligands and Solvents on H/D Exchange Reactions
 Catalyzed by Cp*Ir Complexes
;
_journal_issue 13
_journal_name_full Organometallics
_journal_page_first 2857
_journal_paper_doi 10.1021/om100018x
_journal_volume 29
_journal_year 2010
_chemical_formula_sum 'C19 H33 F6 Ir N2 O9 S2'
_chemical_formula_weight 803.79
_chemical_name_systematic
; 
 ? 
;
_space_group_IT_number 2
_symmetry_cell_setting triclinic
_symmetry_space_group_name_Hall '-P 1'
_symmetry_space_group_name_H-M 'P -1'
_atom_sites_solution_hydrogens geom
_atom_sites_solution_primary direct
_atom_sites_solution_secondary difmap
_audit_creation_method SHELXL-97
_cell_angle_alpha 89.626(2)
_cell_angle_beta 88.616(3)
_cell_angle_gamma 80.801(3)
_cell_formula_units_Z 4
_cell_length_a 12.4934(7)
_cell_length_b 14.2746(6)
_cell_length_c 16.3037(7)
_cell_measurement_reflns_used 3978
_cell_measurement_temperature 110
_cell_measurement_theta_max 27.52
_cell_measurement_theta_min 2.88
_cell_volume 2869.3(2)
_computing_cell_refinement SAINT
_computing_data_collection Apex2
_computing_data_reduction SAINT
_computing_molecular_graphics NRCVAX
_computing_publication_material cif2tables.py
_computing_structure_refinement XL
_computing_structure_solution SIR97
_diffrn_ambient_temperature 110
_diffrn_measured_fraction_theta_full 0.992
_diffrn_measured_fraction_theta_max 0.932
_diffrn_measurement_device_type 'Bruker-Nonius Kappa Axis X8 Apex2'
_diffrn_measurement_method 'omega and phi scans'
_diffrn_radiation_monochromator graphite
_diffrn_radiation_source 'fine-focus sealed tube'
_diffrn_radiation_type MoK\a
_diffrn_radiation_wavelength 0.71073
_diffrn_reflns_av_R_equivalents 0.0000
_diffrn_reflns_av_sigmaI/netI 0.0691
_diffrn_reflns_limit_h_max 18
_diffrn_reflns_limit_h_min -18
_diffrn_reflns_limit_k_max 21
_diffrn_reflns_limit_k_min -21
_diffrn_reflns_limit_l_max 24
_diffrn_reflns_limit_l_min 0
_diffrn_reflns_number 35039
_diffrn_reflns_theta_full 30.08
_diffrn_reflns_theta_max 32.74
_diffrn_reflns_theta_min 2.39
_exptl_absorpt_coefficient_mu 4.885
_exptl_absorpt_correction_T_max 0.5278
_exptl_absorpt_correction_T_min 0.3995
_exptl_absorpt_correction_type multi-scan
_exptl_absorpt_process_details TWINABS
_exptl_crystal_colour yellow
_exptl_crystal_density_diffrn 1.861
_exptl_crystal_density_method 'not measured'
_exptl_crystal_description prism
_exptl_crystal_F_000 1584
_exptl_crystal_size_max 0.23
_exptl_crystal_size_mid 0.21
_exptl_crystal_size_min 0.15
_refine_diff_density_max 4.638
_refine_diff_density_min -4.658
_refine_diff_density_rms 0.288
_refine_ls_extinction_method none
_refine_ls_goodness_of_fit_ref 1.087
_refine_ls_hydrogen_treatment constr
_refine_ls_matrix_type full
_refine_ls_number_parameters 722
_refine_ls_number_reflns 35043
_refine_ls_number_restraints 0
_refine_ls_restrained_S_all 1.087
_refine_ls_R_factor_all 0.1065
_refine_ls_R_factor_gt 0.0715
_refine_ls_shift/su_max 0.001
_refine_ls_shift/su_mean 0.000
_refine_ls_structure_factor_coef Fsqd
_refine_ls_weighting_details 'calc w=1/[\s^2^(Fo^2^)+(0.1478P)^2^+0.0000P] where P=(Fo^2^+2Fc^2^)/3'
_refine_ls_weighting_scheme calc
_refine_ls_wR_factor_gt 0.2035
_refine_ls_wR_factor_ref 0.2349
_reflns_number_gt 24136
_reflns_number_total 35043
_reflns_threshold_expression >2sigma(I)
_cod_data_source_file om100018x_si_002.cif
_cod_data_source_block x09145
_cod_database_code 4065597

loop_
_symmetry_equiv_pos_as_xyz
'x, y, z'
'-x, -y, -z'

loop_
_atom_site_label
_atom_site_type_symbol
_atom_site_fract_x
_atom_site_fract_y
_atom_site_fract_z
_atom_site_U_iso_or_equiv
_atom_site_adp_type
_atom_site_occupancy
_atom_site_symmetry_multiplicity
_atom_site_calc_flag
_atom_site_refinement_flags
Ir1 Ir 0.23396(2) 0.986320(16) 0.322998(13) 0.02192(7) Uani 1 1 d .
O1A O 0.3737(4) 0.9755(3) 0.3998(3) 0.0320(11) Uani 1 1 d .
H1AA H 0.3394 1.0134 0.4358 0.048 Uiso 1 1 d R
H1AB H 0.3726 0.9198 0.4197 0.048 Uiso 1 1 d R
O2A O 0.1632(4) 0.9378(3) 0.4341(2) 0.0225(9) Uani 1 1 d .
H2AA H 0.1626 0.9834 0.4684 0.034 Uiso 1 1 d R
H2AB H 0.1032 0.9171 0.4440 0.034 Uiso 1 1 d R
C1A C 0.2986(7) 0.8784(5) 0.2307(4) 0.0293(14) Uani 1 1 d .
C2A C 0.3000(6) 0.9752(5) 0.2010(3) 0.0258(13) Uani 1 1 d .
C3A C 0.1896(6) 1.0219(5) 0.2000(3) 0.0245(12) Uani 1 1 d .
C4A C 0.1232(6) 0.9571(5) 0.2335(3) 0.0268(13) Uani 1 1 d .
C5A C 0.1922(7) 0.8681(5) 0.2499(4) 0.0301(14) Uani 1 1 d .
C6A C 0.3980(7) 0.8040(6) 0.2399(4) 0.0406(19) Uani 1 1 d .
H6A1 H 0.3913 0.7683 0.2908 0.061 Uiso 1 1 calc R
H6A2 H 0.4625 0.8348 0.2418 0.061 Uiso 1 1 calc R
H6A3 H 0.4047 0.7605 0.1931 0.061 Uiso 1 1 calc R
C7A C 0.3969(7) 1.0114(6) 0.1640(4) 0.0390(17) Uani 1 1 d .
H7A1 H 0.4067 0.9915 0.1066 0.059 Uiso 1 1 calc R
H7A2 H 0.4617 0.9855 0.1945 0.059 Uiso 1 1 calc R
H7A3 H 0.3854 1.0809 0.1669 0.059 Uiso 1 1 calc R
C8A C 0.1522(7) 1.1210(5) 0.1694(4) 0.0387(17) Uani 1 1 d .
H8A1 H 0.2107 1.1587 0.1748 0.058 Uiso 1 1 calc R
H8A2 H 0.0886 1.1501 0.2018 0.058 Uiso 1 1 calc R
H8A3 H 0.1330 1.1188 0.1116 0.058 Uiso 1 1 calc R
C9A C 0.0024(7) 0.9707(6) 0.2386(4) 0.0393(17) Uani 1 1 d .
H9A1 H -0.0252 0.9451 0.1891 0.059 Uiso 1 1 calc R
H9A2 H -0.0263 1.0385 0.2431 0.059 Uiso 1 1 calc R
H9A3 H -0.0208 0.9373 0.2870 0.059 Uiso 1 1 calc R
C10A C 0.1520(8) 0.7810(5) 0.2827(4) 0.040(2) Uani 1 1 d .
H10A H 0.1265 0.7464 0.2373 0.060 Uiso 1 1 calc R
H10B H 0.0921 0.7999 0.3222 0.060 Uiso 1 1 calc R
H10C H 0.2111 0.7401 0.3100 0.060 Uiso 1 1 calc R
C11A C 0.2008(6) 1.1222(4) 0.3672(3) 0.0248(13) Uani 1 1 d .
N1A N 0.2686(5) 1.1873(4) 0.3678(3) 0.0271(12) Uani 1 1 d .
C12A C 0.2197(7) 1.2693(4) 0.4079(4) 0.0338(16) Uani 1 1 d .
N2A N 0.1084(5) 1.1649(4) 0.4056(3) 0.0287(12) Uani 1 1 d .
C13A C 0.1194(7) 1.2570(5) 0.4319(4) 0.0346(16) Uani 1 1 d .
C14A C 0.3786(7) 1.1757(5) 0.3328(5) 0.0394(17) Uani 1 1 d .
H14A H 0.3983 1.1115 0.3105 0.059 Uiso 1 1 calc R
H14B H 0.4294 1.1855 0.3756 0.059 Uiso 1 1 calc R
H14C H 0.3820 1.2223 0.2888 0.059 Uiso 1 1 calc R
C15A C 0.2808(9) 1.3501(5) 0.4196(5) 0.045(2) Uani 1 1 d .
H15A H 0.2321 1.4040 0.4438 0.067 Uiso 1 1 calc R
H15B H 0.3090 1.3689 0.3665 0.067 Uiso 1 1 calc R
H15C H 0.3413 1.3303 0.4564 0.067 Uiso 1 1 calc R
C16A C 0.0334(8) 1.3166(5) 0.4799(5) 0.0430(19) Uani 1 1 d .
H16A H 0.0200 1.2843 0.5315 0.064 Uiso 1 1 calc R
H16B H -0.0332 1.3276 0.4484 0.064 Uiso 1 1 calc R
H16C H 0.0563 1.3775 0.4918 0.064 Uiso 1 1 calc R
C17A C 0.0093(7) 1.1256(5) 0.4186(4) 0.0317(15) Uani 1 1 d .
H17A H -0.0005 1.1126 0.4772 0.048 Uiso 1 1 calc R
H17B H 0.0139 1.0664 0.3877 0.048 Uiso 1 1 calc R
H17C H -0.0525 1.1711 0.3999 0.048 Uiso 1 1 calc R
Ir2 Ir 0.74772(2) 0.509237(17) 0.167109(13) 0.02598(8) Uani 1 1 d .
O1B O 0.7000(5) 0.4512(3) 0.0545(3) 0.0381(14) Uani 1 1 d .
H1BA H 0.7058 0.4937 0.0176 0.057 Uiso 1 1 d R
H1BB H 0.7375 0.4002 0.0349 0.057 Uiso 1 1 d R
O2B O 0.8954(5) 0.5165(4) 0.0937(3) 0.0476(15) Uani 1 1 d .
H2BA H 0.8651 0.5592 0.0606 0.071 Uiso 1 1 d R
H2BB H 0.9342 0.5459 0.1243 0.071 Uiso 1 1 d R
C1B C 0.8180(7) 0.4015(5) 0.2558(4) 0.0331(15) Uani 1 1 d .
C2B C 0.7110(7) 0.3896(5) 0.2436(4) 0.0315(15) Uani 1 1 d .
C3B C 0.6398(7) 0.4785(5) 0.2624(4) 0.0311(15) Uani 1 1 d .
C4B C 0.7072(7) 0.5433(5) 0.2925(4) 0.0323(16) Uani 1 1 d .
C5B C 0.8167(7) 0.4964(6) 0.2860(4) 0.0333(16) Uani 1 1 d .
C6B C 0.9164(8) 0.3263(7) 0.2434(5) 0.051(2) Uani 1 1 d .
H6B1 H 0.9294 0.2890 0.2939 0.076 Uiso 1 1 calc R
H6B2 H 0.9797 0.3566 0.2300 0.076 Uiso 1 1 calc R
H6B3 H 0.9040 0.2845 0.1983 0.076 Uiso 1 1 calc R
C7B C 0.6706(8) 0.3025(5) 0.2131(5) 0.043(2) Uani 1 1 d .
H7B1 H 0.7255 0.2672 0.1761 0.064 Uiso 1 1 calc R
H7B2 H 0.6033 0.3215 0.1835 0.064 Uiso 1 1 calc R
H7B3 H 0.6569 0.2622 0.2598 0.064 Uiso 1 1 calc R
C8B C 0.5200(8) 0.4925(7) 0.2670(5) 0.049(2) Uani 1 1 d .
H8B1 H 0.4962 0.4668 0.3191 0.074 Uiso 1 1 calc R
H8B2 H 0.4929 0.4595 0.2213 0.074 Uiso 1 1 calc R
H8B3 H 0.4914 0.5604 0.2638 0.074 Uiso 1 1 calc R
C9B C 0.6664(9) 0.6397(5) 0.3265(4) 0.049(2) Uani 1 1 d .
H9B1 H 0.6517 0.6347 0.3856 0.073 Uiso 1 1 calc R
H9B2 H 0.5995 0.6668 0.2992 0.073 Uiso 1 1 calc R
H9B3 H 0.7213 0.6808 0.3171 0.073 Uiso 1 1 calc R
C10B C 0.9147(9) 0.5351(8) 0.3144(5) 0.054(2) Uani 1 1 d .
H10D H 0.8991 0.6046 0.3150 0.082 Uiso 1 1 calc R
H10E H 0.9762 0.5142 0.2769 0.082 Uiso 1 1 calc R
H10F H 0.9325 0.5116 0.3699 0.082 Uiso 1 1 calc R
C11B C 0.6894(6) 0.6431(4) 0.1211(4) 0.0267(13) Uani 1 1 d .
N1B N 0.5973(6) 0.6699(4) 0.0800(3) 0.0296(12) Uani 1 1 d .
C12B C 0.5925(7) 0.7636(5) 0.0523(4) 0.0360(17) Uani 1 1 d .
N2B N 0.7394(6) 0.7180(4) 0.1224(3) 0.0321(13) Uani 1 1 d .
C13B C 0.6802(7) 0.7943(5) 0.0807(4) 0.0345(17) Uani 1 1 d .
C14B C 0.5133(7) 0.6126(5) 0.0631(4) 0.0362(16) Uani 1 1 d .
H14D H 0.5256 0.5543 0.0959 0.054 Uiso 1 1 calc R
H14E H 0.5161 0.5965 0.0047 0.054 Uiso 1 1 calc R
H14F H 0.4419 0.6488 0.0775 0.054 Uiso 1 1 calc R
C15B C 0.5020(8) 0.8097(6) 0.0001(5) 0.046(2) Uani 1 1 d .
H15D H 0.5147 0.8735 -0.0157 0.069 Uiso 1 1 calc R
H15E H 0.4332 0.8143 0.0311 0.069 Uiso 1 1 calc R
H15F H 0.4989 0.7716 -0.0493 0.069 Uiso 1 1 calc R
C16B C 0.7193(11) 0.8861(6) 0.0684(5) 0.054(3) Uani 1 1 d .
H16D H 0.6736 0.9247 0.0287 0.081 Uiso 1 1 calc R
H16E H 0.7945 0.8746 0.0475 0.081 Uiso 1 1 calc R
H16F H 0.7158 0.9199 0.1208 0.081 Uiso 1 1 calc R
C17B C 0.8404(7) 0.7263(6) 0.1626(5) 0.0411(18) Uani 1 1 d .
H17D H 0.8700 0.6652 0.1875 0.062 Uiso 1 1 calc R
H17E H 0.8263 0.7750 0.2052 0.062 Uiso 1 1 calc R
H17F H 0.8927 0.7441 0.1220 0.062 Uiso 1 1 calc R
S1 S 0.23644(16) 0.08239(12) 0.60188(9) 0.0292(3) Uani 1 1 d .
O1 O 0.3177(5) 0.0898(3) 0.5378(3) 0.0338(11) Uani 1 1 d .
O2 O 0.1515(4) 0.0326(3) 0.5766(3) 0.0314(10) Uani 1 1 d .
O3 O 0.1997(6) 0.1670(4) 0.6479(3) 0.0483(16) Uani 1 1 d .
C1 C 0.3098(8) 0.0027(7) 0.6743(5) 0.047(2) Uani 1 1 d .
F1 F 0.3519(6) -0.0791(5) 0.6400(4) 0.074(2) Uani 1 1 d .
F2 F 0.2450(5) -0.0161(5) 0.7381(3) 0.0568(15) Uani 1 1 d .
F3 F 0.3899(5) 0.0404(5) 0.7059(3) 0.0741(19) Uani 1 1 d .
S2 S 0.31249(17) 0.71167(12) 0.52950(10) 0.0314(4) Uani 1 1 d .
O4 O 0.4217(5) 0.7119(4) 0.5531(4) 0.0482(15) Uani 1 1 d .
O5 O 0.2326(6) 0.7153(4) 0.5955(3) 0.0473(15) Uani 1 1 d .
O6 O 0.2782(6) 0.7720(4) 0.4609(3) 0.0428(14) Uani 1 1 d .
C2 C 0.3171(9) 0.5941(5) 0.4852(5) 0.044(2) Uani 1 1 d .
F4 F 0.3497(7) 0.5273(3) 0.5381(3) 0.076(2) Uani 1 1 d .
F5 F 0.3784(6) 0.5819(4) 0.4202(3) 0.073(2) Uani 1 1 d .
F6 F 0.2154(6) 0.5852(4) 0.4609(4) 0.0756(19) Uani 1 1 d .
S3 S 0.84351(18) 0.22139(13) -0.02841(11) 0.0349(4) Uani 1 1 d .
O7 O 0.7478(5) 0.2342(4) -0.0760(3) 0.0481(16) Uani 1 1 d .
O8 O 0.8416(7) 0.2888(4) 0.0376(4) 0.061(2) Uani 1 1 d .
O9 O 0.9414(7) 0.2043(6) -0.0754(5) 0.081(3) Uani 1 1 d .
C3 C 0.8390(8) 0.1110(5) 0.0256(4) 0.0391(19) Uani 1 1 d .
F7 F 0.7510(6) 0.1146(4) 0.0721(4) 0.072(2) Uani 1 1 d .
F8 F 0.9211(7) 0.0896(5) 0.0738(4) 0.085(2) Uani 1 1 d .
F9 F 0.8413(7) 0.0413(4) -0.0256(3) 0.073(2) Uani 1 1 d .
S4 S 0.7354(2) 0.60430(15) 0.85584(13) 0.0443(5) Uani 1 1 d .
O10 O 0.7232(10) 0.5784(5) 0.9372(4) 0.113(5) Uani 1 1 d .
O11 O 0.6377(7) 0.6437(6) 0.8171(5) 0.071(2) Uani 1 1 d .
O12 O 0.8284(8) 0.6504(5) 0.8340(5) 0.082(2) Uani 1 1 d .
C4 C 0.7802(9) 0.4897(8) 0.8058(6) 0.054(2) Uani 1 1 d .
F10 F 0.7870(9) 0.4907(5) 0.7304(4) 0.105(3) Uani 1 1 d .
F11 F 0.7054(6) 0.4314(5) 0.8228(5) 0.091(2) Uani 1 1 d .
F12 F 0.8709(5) 0.4474(4) 0.8393(3) 0.0605(15) Uani 1 1 d .
O1W O 0.0365(5) 0.3718(4) 0.0288(4) 0.0519(15) Uani 1 1 d .
H1WA H 0.0396 0.3599 0.0805 0.078 Uiso 1 1 d R
H1WB H 0.1014 0.3792 0.0147 0.078 Uiso 1 1 d R
O2W O 0.5048(5) 0.8214(4) 0.4277(3) 0.0382(12) Uani 1 1 d .
H2WA H 0.5023 0.8071 0.4790 0.057 Uiso 1 1 d R
H2WB H 0.5718 0.8256 0.4178 0.057 Uiso 1 1 d R

loop_
_atom_site_aniso_label
_atom_site_aniso_U_11
_atom_site_aniso_U_22
_atom_site_aniso_U_33
_atom_site_aniso_U_23
_atom_site_aniso_U_13
_atom_site_aniso_U_12
Ir1 0.02525(13) 0.02227(12) 0.01773(11) -0.00183(8) 0.00176(8) -0.00249(9)
O1A 0.034(3) 0.035(3) 0.026(2) -0.0029(18) 0.0035(19) -0.003(2)
O2A 0.023(2) 0.025(2) 0.0195(19) -0.0007(15) 0.0035(15) -0.0043(18)
C1A 0.039(4) 0.029(3) 0.019(3) -0.006(2) 0.003(2) -0.002(3)
C2A 0.024(3) 0.037(3) 0.017(2) 0.002(2) 0.003(2) -0.005(3)
C3A 0.029(4) 0.025(3) 0.019(3) -0.001(2) 0.000(2) -0.002(3)
C4A 0.026(4) 0.036(3) 0.019(3) -0.005(2) -0.002(2) -0.007(3)
C5A 0.036(4) 0.027(3) 0.025(3) -0.007(2) 0.000(3) -0.001(3)
C6A 0.036(5) 0.048(4) 0.032(3) -0.011(3) -0.005(3) 0.013(4)
C7A 0.039(5) 0.057(5) 0.022(3) -0.001(3) 0.002(3) -0.011(4)
C8A 0.044(5) 0.037(4) 0.032(3) 0.003(3) -0.007(3) 0.004(3)
C9A 0.033(4) 0.055(5) 0.032(3) -0.005(3) -0.002(3) -0.012(4)
C10A 0.066(6) 0.031(4) 0.029(3) -0.001(3) -0.003(3) -0.022(4)
C11A 0.033(4) 0.022(3) 0.020(3) 0.003(2) 0.001(2) -0.006(3)
N1A 0.028(3) 0.027(3) 0.026(3) 0.0006(19) 0.004(2) -0.006(2)
C12A 0.052(5) 0.018(3) 0.031(3) -0.001(2) -0.009(3) -0.003(3)
N2A 0.035(4) 0.027(3) 0.023(2) -0.0050(19) 0.001(2) -0.003(2)
C13A 0.045(5) 0.025(3) 0.032(3) -0.005(2) -0.008(3) 0.000(3)
C14A 0.041(5) 0.040(4) 0.039(4) -0.007(3) 0.006(3) -0.014(3)
C15A 0.063(7) 0.026(4) 0.048(4) -0.003(3) -0.012(4) -0.015(4)
C16A 0.048(6) 0.034(4) 0.044(4) -0.011(3) -0.005(3) 0.006(4)
C17A 0.033(4) 0.032(3) 0.029(3) -0.002(2) 0.003(3) -0.002(3)
Ir2 0.03144(16) 0.02619(13) 0.01937(11) -0.00319(8) 0.00123(9) -0.00187(10)
O1B 0.064(4) 0.025(2) 0.024(2) -0.0062(17) -0.011(2) 0.000(2)
O2B 0.034(4) 0.072(4) 0.033(3) -0.007(3) 0.005(2) 0.002(3)
C1B 0.035(4) 0.033(4) 0.028(3) 0.000(2) 0.005(3) 0.002(3)
C2B 0.043(5) 0.032(3) 0.019(3) 0.002(2) 0.003(3) -0.006(3)
C3B 0.037(4) 0.029(3) 0.025(3) -0.001(2) 0.007(3) 0.000(3)
C4B 0.046(5) 0.028(3) 0.021(3) -0.007(2) 0.004(3) -0.002(3)
C5B 0.030(4) 0.047(4) 0.024(3) 0.003(3) 0.001(3) -0.010(3)
C6B 0.043(5) 0.072(6) 0.029(4) 0.009(4) 0.005(3) 0.014(5)
C7B 0.060(6) 0.037(4) 0.034(4) -0.009(3) 0.004(3) -0.014(4)
C8B 0.038(5) 0.069(6) 0.040(4) 0.000(4) 0.000(3) -0.002(5)
C9B 0.084(8) 0.031(4) 0.030(4) -0.010(3) 0.015(4) -0.006(4)
C10B 0.050(6) 0.079(6) 0.038(4) 0.003(4) -0.014(4) -0.020(5)
C11B 0.033(4) 0.024(3) 0.023(3) 0.000(2) -0.003(2) -0.004(3)
N1B 0.037(4) 0.024(3) 0.028(3) -0.0013(19) 0.002(2) -0.004(2)
C12B 0.051(5) 0.025(3) 0.030(3) -0.001(2) 0.009(3) -0.004(3)
N2B 0.034(4) 0.033(3) 0.031(3) -0.008(2) 0.010(2) -0.010(3)
C13B 0.050(5) 0.031(3) 0.023(3) -0.003(2) 0.004(3) -0.010(3)
C14B 0.028(4) 0.038(4) 0.043(4) -0.004(3) -0.010(3) -0.004(3)
C15B 0.055(6) 0.041(4) 0.038(4) 0.005(3) -0.007(4) 0.005(4)
C16B 0.088(9) 0.028(4) 0.048(5) -0.003(3) 0.015(5) -0.017(5)
C17B 0.043(5) 0.047(4) 0.036(4) -0.006(3) 0.003(3) -0.015(4)
S1 0.0336(10) 0.0324(8) 0.0224(7) -0.0059(6) 0.0007(6) -0.0073(7)
O1 0.039(3) 0.040(3) 0.025(2) -0.0070(18) 0.0034(19) -0.013(2)
O2 0.028(3) 0.041(3) 0.026(2) -0.0042(18) 0.0007(18) -0.012(2)
O3 0.064(5) 0.041(3) 0.041(3) -0.017(2) 0.016(3) -0.017(3)
C1 0.035(5) 0.076(6) 0.033(4) 0.021(4) -0.002(3) -0.017(4)
F1 0.062(5) 0.069(4) 0.078(4) 0.021(3) 0.009(3) 0.027(4)
F2 0.046(4) 0.088(4) 0.038(3) 0.023(3) 0.002(2) -0.017(3)
F3 0.048(4) 0.131(6) 0.049(3) 0.021(3) -0.020(3) -0.031(4)
S2 0.0391(11) 0.0255(8) 0.0281(8) -0.0002(6) -0.0023(7) -0.0002(7)
O4 0.037(4) 0.047(3) 0.061(4) 0.004(3) -0.009(3) -0.007(3)
O5 0.058(5) 0.047(3) 0.034(3) -0.003(2) 0.011(3) -0.003(3)
O6 0.057(4) 0.030(3) 0.040(3) 0.005(2) -0.008(3) -0.002(3)
C2 0.056(6) 0.025(4) 0.050(5) -0.005(3) -0.003(4) 0.003(4)
F4 0.137(7) 0.029(3) 0.058(3) 0.006(2) -0.006(4) -0.003(3)
F5 0.108(6) 0.054(3) 0.050(3) -0.016(2) 0.029(3) 0.001(4)
F6 0.065(5) 0.061(4) 0.103(5) -0.031(3) -0.012(4) -0.015(3)
S3 0.0354(11) 0.0338(9) 0.0349(9) 0.0022(6) 0.0022(7) -0.0041(8)
O7 0.057(5) 0.052(3) 0.036(3) 0.004(2) -0.017(3) -0.005(3)
O8 0.105(7) 0.031(3) 0.049(3) -0.002(2) -0.025(4) -0.011(3)
O9 0.051(5) 0.079(5) 0.106(6) 0.024(4) 0.041(4) 0.005(4)
C3 0.057(6) 0.033(4) 0.026(3) 0.000(3) -0.003(3) -0.002(4)
F7 0.097(6) 0.059(4) 0.058(3) 0.018(3) 0.033(3) -0.007(4)
F8 0.097(6) 0.071(4) 0.086(4) 0.028(3) -0.048(4) -0.003(4)
F9 0.130(7) 0.043(3) 0.047(3) -0.011(2) 0.006(3) -0.019(3)
S4 0.0508(15) 0.0379(10) 0.0473(11) 0.0104(8) -0.0116(9) -0.0154(10)
O10 0.209(13) 0.058(4) 0.044(4) 0.008(3) 0.054(5) 0.057(6)
O11 0.052(5) 0.076(5) 0.084(5) 0.008(4) -0.017(4) -0.001(4)
O12 0.074(6) 0.059(5) 0.121(7) 0.024(4) -0.019(5) -0.031(4)
C4 0.040(6) 0.069(6) 0.048(5) -0.014(4) 0.001(4) 0.009(5)
F10 0.182(10) 0.077(5) 0.054(4) 0.000(3) -0.041(5) -0.004(5)
F11 0.057(5) 0.057(4) 0.161(7) -0.026(4) -0.012(5) -0.014(4)
F12 0.038(3) 0.080(4) 0.058(3) -0.009(3) -0.005(2) 0.006(3)
O1W 0.037(4) 0.059(4) 0.062(4) -0.009(3) 0.007(3) -0.016(3)
O2W 0.032(3) 0.043(3) 0.041(3) 0.005(2) -0.001(2) -0.011(3)

loop_
_atom_type_symbol
_atom_type_description
_atom_type_scat_dispersion_real
_atom_type_scat_dispersion_imag
_atom_type_scat_source
C C 0.0033 0.0016 'International Tables Vol C Tables 4.2.6.8 and 6.1.1.4'
H H 0.0000 0.0000 'International Tables Vol C Tables 4.2.6.8 and 6.1.1.4'
F F 0.0171 0.0103 'International Tables Vol C Tables 4.2.6.8 and 6.1.1.4'
Ir Ir -1.4442 7.9887 'International Tables Vol C Tables 4.2.6.8 and 6.1.1.4'
N N 0.0061 0.0033 'International Tables Vol C Tables 4.2.6.8 and 6.1.1.4'
O O 0.0106 0.0060 'International Tables Vol C Tables 4.2.6.8 and 6.1.1.4'
S S 0.1246 0.1234 'International Tables Vol C Tables 4.2.6.8 and 6.1.1.4'

loop_
_geom_angle_atom_site_label_1
_geom_angle_atom_site_label_2
_geom_angle_atom_site_label_3
_geom_angle
C11A Ir1 C4A 113.2(3)
C11A Ir1 C3A 95.9(2)
C4A Ir1 C3A 39.4(3)
C11A Ir1 C2A 114.4(2)
C4A Ir1 C2A 65.8(3)
C3A Ir1 C2A 39.3(3)
C11A Ir1 O2A 88.9(2)
C4A Ir1 O2A 102.0(2)
C3A Ir1 O2A 139.1(2)
C2A Ir1 O2A 156.2(2)
C11A Ir1 O1A 84.0(2)
C4A Ir1 O1A 162.4(2)
C3A Ir1 O1A 139.5(2)
C2A Ir1 O1A 104.4(2)
O2A Ir1 O1A 81.33(18)
C11A Ir1 C1A 153.7(2)
C4A Ir1 C1A 64.0(3)
C3A Ir1 C1A 65.0(2)
C2A Ir1 C1A 39.4(2)
O2A Ir1 C1A 117.4(2)
O1A Ir1 C1A 98.9(2)
C11A Ir1 C5A 151.7(3)
C4A Ir1 C5A 38.9(3)
C3A Ir1 C5A 65.0(2)
C2A Ir1 C5A 64.5(3)
O2A Ir1 C5A 92.9(2)
O1A Ir1 C5A 124.2(2)
C1A Ir1 C5A 36.6(3)
Ir1 O1A H1AA 92.5
Ir1 O1A H1AB 99.0
H1AA O1A H1AB 104.5
Ir1 O2A H2AA 104.6
Ir1 O2A H2AB 132.1
H2AA O2A H2AB 104.5
C5A C1A C2A 108.7(6)
C5A C1A C6A 126.6(7)
C2A C1A C6A 124.7(7)
C5A C1A Ir1 71.8(4)
C2A C1A Ir1 67.5(3)
C6A C1A Ir1 125.5(4)
C3A C2A C1A 107.1(6)
C3A C2A C7A 126.6(6)
C1A C2A C7A 125.4(7)
C3A C2A Ir1 70.3(3)
C1A C2A Ir1 73.0(3)
C7A C2A Ir1 130.4(5)
C2A C3A C4A 107.5(6)
C2A C3A C8A 125.4(7)
C4A C3A C8A 127.1(7)
C2A C3A Ir1 70.4(3)
C4A C3A Ir1 70.1(3)
C8A C3A Ir1 124.8(4)
C3A C4A C5A 108.2(6)
C3A C4A C9A 127.3(7)
C5A C4A C9A 123.9(7)
C3A C4A Ir1 70.5(4)
C5A C4A Ir1 73.7(4)
C9A C4A Ir1 129.0(4)
C1A C5A C4A 108.3(6)
C1A C5A C10A 127.5(7)
C4A C5A C10A 124.2(7)
C1A C5A Ir1 71.6(4)
C4A C5A Ir1 67.4(3)
C10A C5A Ir1 126.4(4)
C1A C6A H6A1 109.5
C1A C6A H6A2 109.5
H6A1 C6A H6A2 109.5
C1A C6A H6A3 109.5
H6A1 C6A H6A3 109.5
H6A2 C6A H6A3 109.5
C2A C7A H7A1 109.5
C2A C7A H7A2 109.5
H7A1 C7A H7A2 109.5
C2A C7A H7A3 109.5
H7A1 C7A H7A3 109.5
H7A2 C7A H7A3 109.5
C3A C8A H8A1 109.5
C3A C8A H8A2 109.5
H8A1 C8A H8A2 109.5
C3A C8A H8A3 109.5
H8A1 C8A H8A3 109.5
H8A2 C8A H8A3 109.5
C4A C9A H9A1 109.5
C4A C9A H9A2 109.5
H9A1 C9A H9A2 109.5
C4A C9A H9A3 109.5
H9A1 C9A H9A3 109.5
H9A2 C9A H9A3 109.5
C5A C10A H10A 109.5
C5A C10A H10B 109.5
H10A C10A H10B 109.5
C5A C10A H10C 109.5
H10A C10A H10C 109.5
H10B C10A H10C 109.5
N1A C11A N2A 105.0(5)
N1A C11A Ir1 127.2(5)
N2A C11A Ir1 127.7(5)
C11A N1A C12A 110.6(6)
C11A N1A C14A 126.3(6)
C12A N1A C14A 123.0(6)
C13A C12A N1A 107.9(6)
C13A C12A C15A 131.6(7)
N1A C12A C15A 120.5(8)
C11A N2A C13A 110.8(6)
C11A N2A C17A 126.7(6)
C13A N2A C17A 122.5(6)
C12A C13A N2A 105.6(6)
C12A C13A C16A 132.3(7)
N2A C13A C16A 122.0(8)
N1A C14A H14A 109.5
N1A C14A H14B 109.5
H14A C14A H14B 109.5
N1A C14A H14C 109.5
H14A C14A H14C 109.5
H14B C14A H14C 109.5
C12A C15A H15A 109.5
C12A C15A H15B 109.5
H15A C15A H15B 109.5
C12A C15A H15C 109.5
H15A C15A H15C 109.5
H15B C15A H15C 109.5
C13A C16A H16A 109.5
C13A C16A H16B 109.5
H16A C16A H16B 109.5
C13A C16A H16C 109.5
H16A C16A H16C 109.5
H16B C16A H16C 109.5
N2A C17A H17A 109.5
N2A C17A H17B 109.5
H17A C17A H17B 109.5
N2A C17A H17C 109.5
H17A C17A H17C 109.5
H17B C17A H17C 109.5
C11B Ir2 C3B 108.0(3)
C11B Ir2 C5B 119.3(3)
C3B Ir2 C5B 65.6(3)
C11B Ir2 C4B 95.8(3)
C3B Ir2 C4B 39.6(3)
C5B Ir2 C4B 39.0(3)
C11B Ir2 O1B 87.9(2)
C3B Ir2 O1B 108.2(3)
C5B Ir2 O1B 152.8(3)
C4B Ir2 O1B 147.0(3)
C11B Ir2 O2B 86.6(3)
C3B Ir2 O2B 162.4(3)
C5B Ir2 O2B 98.9(3)
C4B Ir2 O2B 131.4(3)
O1B Ir2 O2B 81.5(2)
C11B Ir2 C1B 158.1(3)
C3B Ir2 C1B 65.0(3)
C5B Ir2 C1B 38.9(3)
C4B Ir2 C1B 65.2(3)
O1B Ir2 C1B 114.0(2)
O2B Ir2 C1B 97.8(3)
C11B Ir2 C2B 145.9(3)
C3B Ir2 C2B 39.3(3)
C5B Ir2 C2B 63.6(3)
C4B Ir2 C2B 64.9(3)
O1B Ir2 C2B 94.4(2)
O2B Ir2 C2B 127.4(3)
C1B Ir2 C2B 36.9(3)
Ir2 O1B H1BA 105.4
Ir2 O1B H1BB 119.5
H1BA O1B H1BB 104.5
Ir2 O2B H2BA 95.0
Ir2 O2B H2BB 104.7
H2BA O2B H2BB 104.5
C2B C1B C5B 107.8(7)
C2B C1B C6B 125.6(8)
C5B C1B C6B 126.6(8)
C2B C1B Ir2 72.0(4)
C5B C1B Ir2 68.3(4)
C6B C1B Ir2 127.5(5)
C1B C2B C3B 108.9(7)
C1B C2B C7B 127.8(7)
C3B C2B C7B 123.3(8)
C1B C2B Ir2 71.1(4)
C3B C2B Ir2 67.2(4)
C7B C2B Ir2 125.8(5)
C4B C3B C2B 107.0(7)
C4B C3B C8B 125.8(7)
C2B C3B C8B 125.9(7)
C4B C3B Ir2 70.7(4)
C2B C3B Ir2 73.5(4)
C8B C3B Ir2 130.9(5)
C5B C4B C3B 107.1(6)
C5B C4B C9B 127.8(8)
C3B C4B C9B 125.1(8)
C5B C4B Ir2 70.5(4)
C3B C4B Ir2 69.7(4)
C9B C4B Ir2 126.5(5)
C4B C5B C1B 109.0(7)
C4B C5B C10B 125.8(8)
C1B C5B C10B 124.8(8)
C4B C5B Ir2 70.5(4)
C1B C5B Ir2 72.9(4)
C10B C5B Ir2 127.7(5)
C1B C6B H6B1 109.5
C1B C6B H6B2 109.5
H6B1 C6B H6B2 109.5
C1B C6B H6B3 109.5
H6B1 C6B H6B3 109.5
H6B2 C6B H6B3 109.5
C2B C7B H7B1 109.5
C2B C7B H7B2 109.5
H7B1 C7B H7B2 109.5
C2B C7B H7B3 109.5
H7B1 C7B H7B3 109.5
H7B2 C7B H7B3 109.5
C3B C8B H8B1 109.5
C3B C8B H8B2 109.5
H8B1 C8B H8B2 109.5
C3B C8B H8B3 109.5
H8B1 C8B H8B3 109.5
H8B2 C8B H8B3 109.5
C4B C9B H9B1 109.5
C4B C9B H9B2 109.5
H9B1 C9B H9B2 109.5
C4B C9B H9B3 109.5
H9B1 C9B H9B3 109.5
H9B2 C9B H9B3 109.5
C5B C10B H10D 109.5
C5B C10B H10E 109.5
H10D C10B H10E 109.5
C5B C10B H10F 109.5
H10D C10B H10F 109.5
H10E C10B H10F 109.5
N2B C11B N1B 106.2(6)
N2B C11B Ir2 126.2(5)
N1B C11B Ir2 127.5(5)
C11B N1B C12B 109.8(6)
C11B N1B C14B 127.3(6)
C12B N1B C14B 122.9(7)
C13B C12B N1B 106.5(7)
C13B C12B C15B 132.2(7)
N1B C12B C15B 121.2(8)
C11B N2B C13B 110.7(7)
C11B N2B C17B 127.4(7)
C13B N2B C17B 121.8(6)
C12B C13B N2B 106.7(6)
C12B C13B C16B 130.4(8)
N2B C13B C16B 122.7(8)
N1B C14B H14D 109.5
N1B C14B H14E 109.5
H14D C14B H14E 109.5
N1B C14B H14F 109.5
H14D C14B H14F 109.5
H14E C14B H14F 109.5
C12B C15B H15D 109.5
C12B C15B H15E 109.5
H15D C15B H15E 109.5
C12B C15B H15F 109.5
H15D C15B H15F 109.5
H15E C15B H15F 109.5
C13B C16B H16D 109.5
C13B C16B H16E 109.5
H16D C16B H16E 109.5
C13B C16B H16F 109.5
H16D C16B H16F 109.5
H16E C16B H16F 109.5
N2B C17B H17D 109.5
N2B C17B H17E 109.5
H17D C17B H17E 109.5
N2B C17B H17F 109.5
H17D C17B H17F 109.5
H17E C17B H17F 109.5
O3 S1 O2 114.5(4)
O3 S1 O1 115.9(3)
O2 S1 O1 113.5(3)
O3 S1 C1 104.5(4)
O2 S1 C1 103.5(4)
O1 S1 C1 102.8(4)
F1 C1 F3 108.1(9)
F1 C1 F2 107.8(8)
F3 C1 F2 106.6(7)
F1 C1 S1 111.8(6)
F3 C1 S1 110.9(7)
F2 C1 S1 111.4(7)
O4 S2 O6 114.9(4)
O4 S2 O5 116.2(4)
O6 S2 O5 114.2(4)
O4 S2 C2 103.3(4)
O6 S2 C2 101.6(4)
O5 S2 C2 104.2(4)
F5 C2 F4 109.2(8)
F5 C2 F6 106.0(8)
F4 C2 F6 109.1(9)
F5 C2 S2 112.3(7)
F4 C2 S2 111.5(6)
F6 C2 S2 108.5(6)
O9 S3 O7 114.3(5)
O9 S3 O8 115.3(6)
O7 S3 O8 114.3(4)
O9 S3 C3 104.3(4)
O7 S3 C3 103.9(4)
O8 S3 C3 102.8(3)
F9 C3 F8 107.6(8)
F9 C3 F7 107.8(8)
F8 C3 F7 106.6(7)
F9 C3 S3 110.9(5)
F8 C3 S3 111.7(7)
F7 C3 S3 112.1(6)
O10 S4 O11 115.0(6)
O10 S4 O12 117.4(7)
O11 S4 O12 114.4(5)
O10 S4 C4 102.4(4)
O11 S4 C4 105.6(5)
O12 S4 C4 98.8(5)
F10 C4 F12 112.2(9)
F10 C4 F11 104.2(9)
F12 C4 F11 105.1(9)
F10 C4 S4 116.4(8)
F12 C4 S4 109.5(7)
F11 C4 S4 108.7(7)
H1WA O1W H1WB 104.5
H2WA O2W H2WB 104.5

loop_
_geom_bond_atom_site_label_1
_geom_bond_atom_site_label_2
_geom_bond_distance
Ir1 C11A 2.049(6)
Ir1 C4A 2.123(6)
Ir1 C3A 2.129(6)
Ir1 C2A 2.131(6)
Ir1 O2A 2.156(4)
Ir1 O1A 2.158(5)
Ir1 C1A 2.206(6)
Ir1 C5A 2.208(6)
O1A H1AA 0.8599
O1A H1AB 0.8599
O2A H2AA 0.8601
O2A H2AB 0.8600
C1A C5A 1.388(11)
C1A C2A 1.464(9)
C1A C6A 1.510(10)
C2A C3A 1.433(10)
C2A C7A 1.503(10)
C3A C4A 1.434(10)
C3A C8A 1.503(9)
C4A C5A 1.444(10)
C4A C9A 1.492(11)
C5A C10A 1.504(10)
C6A H6A1 0.9800
C6A H6A2 0.9800
C6A H6A3 0.9800
C7A H7A1 0.9800
C7A H7A2 0.9800
C7A H7A3 0.9800
C8A H8A1 0.9800
C8A H8A2 0.9800
C8A H8A3 0.9800
C9A H9A1 0.9800
C9A H9A2 0.9800
C9A H9A3 0.9800
C10A H10A 0.9800
C10A H10B 0.9800
C10A H10C 0.9800
C11A N1A 1.354(9)
C11A N2A 1.357(9)
N1A C12A 1.390(8)
N1A C14A 1.461(10)
C12A C13A 1.343(12)
C12A C15A 1.496(11)
N2A C13A 1.413(8)
N2A C17A 1.450(10)
C13A C16A 1.472(11)
C14A H14A 0.9800
C14A H14B 0.9800
C14A H14C 0.9800
C15A H15A 0.9800
C15A H15B 0.9800
C15A H15C 0.9800
C16A H16A 0.9800
C16A H16B 0.9800
C16A H16C 0.9800
C17A H17A 0.9800
C17A H17B 0.9800
C17A H17C 0.9800
Ir2 C11B 2.075(6)
Ir2 C3B 2.123(7)
Ir2 C5B 2.135(7)
Ir2 C4B 2.135(6)
Ir2 O1B 2.155(4)
Ir2 O2B 2.191(6)
Ir2 C1B 2.197(7)
Ir2 C2B 2.209(7)
O1B H1BA 0.8599
O1B H1BB 0.8601
O2B H2BA 0.8601
O2B H2BB 0.8600
C1B C2B 1.393(11)
C1B C5B 1.442(10)
C1B C6B 1.507(11)
C2B C3B 1.459(10)
C2B C7B 1.506(10)
C3B C4B 1.442(11)
C3B C8B 1.478(12)
C4B C5B 1.426(11)
C4B C9B 1.494(9)
C5B C10B 1.504(12)
C6B H6B1 0.9800
C6B H6B2 0.9800
C6B H6B3 0.9800
C7B H7B1 0.9800
C7B H7B2 0.9800
C7B H7B3 0.9800
C8B H8B1 0.9800
C8B H8B2 0.9800
C8B H8B3 0.9800
C9B H9B1 0.9800
C9B H9B2 0.9800
C9B H9B3 0.9800
C10B H10D 0.9800
C10B H10E 0.9800
C10B H10F 0.9800
C11B N2B 1.323(9)
C11B N1B 1.348(9)
N1B C12B 1.402(8)
N1B C14B 1.461(10)
C12B C13B 1.335(12)
C12B C15B 1.496(11)
N2B C13B 1.398(10)
N2B C17B 1.456(11)
C13B C16B 1.482(11)
C14B H14D 0.9800
C14B H14E 0.9800
C14B H14F 0.9800
C15B H15D 0.9800
C15B H15E 0.9800
C15B H15F 0.9800
C16B H16D 0.9800
C16B H16E 0.9800
C16B H16F 0.9800
C17B H17D 0.9800
C17B H17E 0.9800
C17B H17F 0.9800
S1 O3 1.432(5)
S1 O2 1.438(5)
S1 O1 1.454(5)
S1 C1 1.797(9)
C1 F1 1.323(11)
C1 F3 1.326(11)
C1 F2 1.354(9)
S2 O4 1.428(7)
S2 O6 1.438(5)
S2 O5 1.446(6)
S2 C2 1.824(8)
C2 F5 1.289(11)
C2 F4 1.303(9)
C2 F6 1.366(12)
S3 O9 1.416(7)
S3 O7 1.428(6)
S3 O8 1.445(6)
S3 C3 1.808(8)
C3 F9 1.300(8)
C3 F8 1.303(11)
C3 F7 1.314(11)
S4 O10 1.386(7)
S4 O11 1.420(8)
S4 O12 1.461(9)
S4 C4 1.833(10)
C4 F10 1.230(10)
C4 F12 1.325(11)
C4 F11 1.369(14)
O1W H1WA 0.8601
O1W H1WB 0.8600
O2W H2WA 0.8600
O2W H2WB 0.8601

loop_
_geom_torsion_atom_site_label_1
_geom_torsion_atom_site_label_2
_geom_torsion_atom_site_label_3
_geom_torsion_atom_site_label_4
_geom_torsion
C11A Ir1 C1A C5A -127.6(6)
C4A Ir1 C1A C5A -37.3(4)
C3A Ir1 C1A C5A -81.1(4)
C2A Ir1 C1A C5A -120.1(6)
O2A Ir1 C1A C5A 53.1(5)
O1A Ir1 C1A C5A 137.9(4)
C11A Ir1 C1A C2A -7.4(9)
C4A Ir1 C1A C2A 82.8(4)
C3A Ir1 C1A C2A 39.0(4)
O2A Ir1 C1A C2A 173.3(4)
O1A Ir1 C1A C2A -101.9(4)
C5A Ir1 C1A C2A 120.1(6)
C11A Ir1 C1A C6A 110.0(8)
C4A Ir1 C1A C6A -159.7(7)
C3A Ir1 C1A C6A 156.5(8)
C2A Ir1 C1A C6A 117.5(9)
O2A Ir1 C1A C6A -69.3(7)
O1A Ir1 C1A C6A 15.5(7)
C5A Ir1 C1A C6A -122.4(8)
C5A C1A C2A C3A -2.3(7)
C6A C1A C2A C3A 179.0(6)
Ir1 C1A C2A C3A -62.4(4)
C5A C1A C2A C7A -171.9(6)
C6A C1A C2A C7A 9.4(10)
Ir1 C1A C2A C7A 128.0(6)
C5A C1A C2A Ir1 60.2(4)
C6A C1A C2A Ir1 -118.6(6)
C11A Ir1 C2A C3A -67.8(5)
C4A Ir1 C2A C3A 37.9(4)
O2A Ir1 C2A C3A 100.8(6)
O1A Ir1 C2A C3A -157.7(4)
C1A Ir1 C2A C3A 115.8(6)
C5A Ir1 C2A C3A 80.9(4)
C11A Ir1 C2A C1A 176.4(4)
C4A Ir1 C2A C1A -77.9(4)
C3A Ir1 C2A C1A -115.8(6)
O2A Ir1 C2A C1A -15.0(8)
O1A Ir1 C2A C1A 86.5(4)
C5A Ir1 C2A C1A -34.9(4)
C11A Ir1 C2A C7A 54.0(7)
C4A Ir1 C2A C7A 159.7(8)
C3A Ir1 C2A C7A 121.8(8)
O2A Ir1 C2A C7A -137.4(6)
O1A Ir1 C2A C7A -36.0(7)
C1A Ir1 C2A C7A -122.4(9)
C5A Ir1 C2A C7A -157.3(8)
C1A C2A C3A C4A 3.7(6)
C7A C2A C3A C4A 173.1(6)
Ir1 C2A C3A C4A -60.6(4)
C1A C2A C3A C8A -176.4(6)
C7A C2A C3A C8A -7.0(10)
Ir1 C2A C3A C8A 119.3(6)
C1A C2A C3A Ir1 64.3(4)
C7A C2A C3A Ir1 -126.3(7)
C11A Ir1 C3A C2A 122.1(4)
C4A Ir1 C3A C2A -118.0(6)
O2A Ir1 C3A C2A -142.8(4)
O1A Ir1 C3A C2A 34.5(5)
C1A Ir1 C3A C2A -39.1(4)
C5A Ir1 C3A C2A -79.7(4)
C11A Ir1 C3A C4A -120.0(4)
C2A Ir1 C3A C4A 118.0(6)
O2A Ir1 C3A C4A -24.8(5)
O1A Ir1 C3A C4A 152.4(4)
C1A Ir1 C3A C4A 78.9(4)
C5A Ir1 C3A C4A 38.3(4)
C11A Ir1 C3A C8A 2.0(7)
C4A Ir1 C3A C8A 121.9(8)
C2A Ir1 C3A C8A -120.1(8)
O2A Ir1 C3A C8A 97.1(7)
O1A Ir1 C3A C8A -85.7(7)
C1A Ir1 C3A C8A -159.2(7)
C5A Ir1 C3A C8A 160.2(7)
C2A C3A C4A C5A -3.8(6)
C8A C3A C4A C5A 176.3(6)
Ir1 C3A C4A C5A -64.6(4)
C2A C3A C4A C9A -174.5(6)
C8A C3A C4A C9A 5.6(10)
Ir1 C3A C4A C9A 124.7(6)
C2A C3A C4A Ir1 60.8(4)
C8A C3A C4A Ir1 -119.1(6)
C11A Ir1 C4A C3A 69.7(4)
C2A Ir1 C4A C3A -37.8(4)
O2A Ir1 C4A C3A 163.7(4)
O1A Ir1 C4A C3A -97.2(8)
C1A Ir1 C4A C3A -81.5(4)
C5A Ir1 C4A C3A -116.6(6)
C11A Ir1 C4A C5A -173.7(4)
C3A Ir1 C4A C5A 116.6(6)
C2A Ir1 C4A C5A 78.8(4)
O2A Ir1 C4A C5A -79.7(4)
O1A Ir1 C4A C5A 19.4(9)
C1A Ir1 C4A C5A 35.2(4)
C11A Ir1 C4A C9A -53.0(7)
C3A Ir1 C4A C9A -122.7(8)
C2A Ir1 C4A C9A -160.5(7)
O2A Ir1 C4A C9A 41.0(7)
O1A Ir1 C4A C9A 140.1(7)
C1A Ir1 C4A C9A 155.8(7)
C5A Ir1 C4A C9A 120.7(8)
C2A C1A C5A C4A -0.1(7)
C6A C1A C5A C4A 178.7(6)
Ir1 C1A C5A C4A 57.5(4)
C2A C1A C5A C10A -179.8(6)
C6A C1A C5A C10A -1.1(10)
Ir1 C1A C5A C10A -122.2(7)
C2A C1A C5A Ir1 -57.6(4)
C6A C1A C5A Ir1 121.2(6)
C3A C4A C5A C1A 2.4(7)
C9A C4A C5A C1A 173.5(6)
Ir1 C4A C5A C1A -60.1(4)
C3A C4A C5A C10A -177.8(6)
C9A C4A C5A C10A -6.7(9)
Ir1 C4A C5A C10A 119.6(6)
C3A C4A C5A Ir1 62.5(4)
C9A C4A C5A Ir1 -126.4(6)
C11A Ir1 C5A C1A 132.2(5)
C4A Ir1 C5A C1A 119.9(6)
C3A Ir1 C5A C1A 81.1(4)
C2A Ir1 C5A C1A 37.5(4)
O2A Ir1 C5A C1A -134.7(4)
O1A Ir1 C5A C1A -53.2(5)
C11A Ir1 C5A C4A 12.3(7)
C3A Ir1 C5A C4A -38.8(4)
C2A Ir1 C5A C4A -82.4(4)
O2A Ir1 C5A C4A 105.5(4)
O1A Ir1 C5A C4A -173.0(3)
C1A Ir1 C5A C4A -119.9(6)
C11A Ir1 C5A C10A -104.4(8)
C4A Ir1 C5A C10A -116.7(9)
C3A Ir1 C5A C10A -155.5(8)
C2A Ir1 C5A C10A 160.9(8)
O2A Ir1 C5A C10A -11.2(7)
O1A Ir1 C5A C10A 70.3(8)
C1A Ir1 C5A C10A 123.5(9)
C4A Ir1 C11A N1A -124.5(5)
C3A Ir1 C11A N1A -87.7(6)
C2A Ir1 C11A N1A -51.6(6)
O2A Ir1 C11A N1A 133.0(5)
O1A Ir1 C11A N1A 51.6(5)
C1A Ir1 C11A N1A -46.4(10)
C5A Ir1 C11A N1A -132.8(6)
C4A Ir1 C11A N2A 59.1(6)
C3A Ir1 C11A N2A 95.9(6)
C2A Ir1 C11A N2A 132.0(5)
O2A Ir1 C11A N2A -43.5(5)
O1A Ir1 C11A N2A -124.9(6)
C1A Ir1 C11A N2A 137.2(6)
C5A Ir1 C11A N2A 50.7(8)
N2A C11A N1A C12A 1.2(7)
Ir1 C11A N1A C12A -175.9(4)
N2A C11A N1A C14A -179.3(6)
Ir1 C11A N1A C14A 3.7(9)
C11A N1A C12A C13A -0.9(8)
C14A N1A C12A C13A 179.6(6)
C11A N1A C12A C15A 177.3(6)
C14A N1A C12A C15A -2.2(10)
N1A C11A N2A C13A -1.1(7)
Ir1 C11A N2A C13A 176.0(4)
N1A C11A N2A C17A 178.1(6)
Ir1 C11A N2A C17A -4.8(9)
N1A C12A C13A N2A 0.2(7)
C15A C12A C13A N2A -177.8(7)
N1A C12A C13A C16A 176.3(7)
C15A C12A C13A C16A -1.6(14)
C11A N2A C13A C12A 0.6(7)
C17A N2A C13A C12A -178.7(6)
C11A N2A C13A C16A -176.1(6)
C17A N2A C13A C16A 4.7(10)
C11B Ir2 C1B C2B 112.5(8)
C3B Ir2 C1B C2B 36.8(4)
C5B Ir2 C1B C2B 118.3(6)
C4B Ir2 C1B C2B 80.6(5)
O1B Ir2 C1B C2B -63.0(5)
O2B Ir2 C1B C2B -147.1(4)
C11B Ir2 C1B C5B -5.8(10)
C3B Ir2 C1B C5B -81.6(5)
C4B Ir2 C1B C5B -37.7(5)
O1B Ir2 C1B C5B 178.6(4)
O2B Ir2 C1B C5B 94.5(5)
C2B Ir2 C1B C5B -118.3(6)
C11B Ir2 C1B C6B -126.0(9)
C3B Ir2 C1B C6B 158.3(9)
C5B Ir2 C1B C6B -120.2(10)
C4B Ir2 C1B C6B -157.9(9)
O1B Ir2 C1B C6B 58.4(9)
O2B Ir2 C1B C6B -25.7(8)
C2B Ir2 C1B C6B 121.5(9)
C5B C1B C2B C3B 2.6(7)
C6B C1B C2B C3B 179.7(6)
Ir2 C1B C2B C3B -56.6(4)
C5B C1B C2B C7B -179.7(6)
C6B C1B C2B C7B -2.6(11)
Ir2 C1B C2B C7B 121.2(7)
C5B C1B C2B Ir2 59.2(4)
C6B C1B C2B Ir2 -123.7(7)
C11B Ir2 C2B C1B -142.1(5)
C3B Ir2 C2B C1B -121.1(6)
C5B Ir2 C2B C1B -38.1(4)
C4B Ir2 C2B C1B -81.5(5)
O1B Ir2 C2B C1B 125.2(4)
O2B Ir2 C2B C1B 42.6(5)
C11B Ir2 C2B C3B -21.1(7)
C5B Ir2 C2B C3B 83.0(5)
C4B Ir2 C2B C3B 39.5(5)
O1B Ir2 C2B C3B -113.7(4)
O2B Ir2 C2B C3B 163.7(4)
C1B Ir2 C2B C3B 121.1(6)
C11B Ir2 C2B C7B 94.4(8)
C3B Ir2 C2B C7B 115.5(9)
C5B Ir2 C2B C7B -161.5(8)
C4B Ir2 C2B C7B 155.0(8)
O1B Ir2 C2B C7B 1.8(8)
O2B Ir2 C2B C7B -80.8(8)
C1B Ir2 C2B C7B -123.4(9)
C1B C2B C3B C4B -4.2(7)
C7B C2B C3B C4B 177.9(6)
Ir2 C2B C3B C4B -63.2(4)
C1B C2B C3B C8B -172.1(7)
C7B C2B C3B C8B 10.0(10)
Ir2 C2B C3B C8B 128.9(7)
C1B C2B C3B Ir2 58.9(5)
C7B C2B C3B Ir2 -118.9(6)
C11B Ir2 C3B C4B -76.9(5)
C5B Ir2 C3B C4B 37.8(4)
O1B Ir2 C3B C4B -170.7(4)
O2B Ir2 C3B C4B 67.8(9)
C1B Ir2 C3B C4B 80.7(5)
C2B Ir2 C3B C4B 115.3(6)
C11B Ir2 C3B C2B 167.8(4)
C5B Ir2 C3B C2B -77.5(5)
C4B Ir2 C3B C2B -115.3(6)
O1B Ir2 C3B C2B 74.0(4)
O2B Ir2 C3B C2B -47.5(10)
C1B Ir2 C3B C2B -34.6(4)
C11B Ir2 C3B C8B 44.2(8)
C5B Ir2 C3B C8B 158.9(8)
C4B Ir2 C3B C8B 121.1(9)
O1B Ir2 C3B C8B -49.6(8)
O2B Ir2 C3B C8B -171.1(7)
C1B Ir2 C3B C8B -158.2(8)
C2B Ir2 C3B C8B -123.6(9)
C2B C3B C4B C5B 4.1(7)
C8B C3B C4B C5B 172.1(7)
Ir2 C3B C4B C5B -60.9(5)
C2B C3B C4B C9B -173.9(6)
C8B C3B C4B C9B -6.0(11)
Ir2 C3B C4B C9B 121.0(7)
C2B C3B C4B Ir2 65.1(4)
C8B C3B C4B Ir2 -127.0(7)
C11B Ir2 C4B C5B -131.0(5)
C3B Ir2 C4B C5B 117.6(6)
O1B Ir2 C4B C5B 133.9(5)
O2B Ir2 C4B C5B -40.5(6)
C1B Ir2 C4B C5B 37.6(5)
C2B Ir2 C4B C5B 78.4(5)
C11B Ir2 C4B C3B 111.4(5)
C5B Ir2 C4B C3B -117.6(6)
O1B Ir2 C4B C3B 16.3(7)
O2B Ir2 C4B C3B -158.1(4)
C1B Ir2 C4B C3B -80.0(5)
C2B Ir2 C4B C3B -39.2(4)
C11B Ir2 C4B C9B -7.9(9)
C3B Ir2 C4B C9B -119.3(10)
C5B Ir2 C4B C9B 123.1(10)
O1B Ir2 C4B C9B -103.0(8)
O2B Ir2 C4B C9B 82.6(9)
C1B Ir2 C4B C9B 160.7(9)
C2B Ir2 C4B C9B -158.5(9)
C3B C4B C5B C1B -2.7(7)
C9B C4B C5B C1B 175.3(6)
Ir2 C4B C5B C1B -63.1(5)
C3B C4B C5B C10B -176.5(7)
C9B C4B C5B C10B 1.4(12)
Ir2 C4B C5B C10B 123.0(7)
C3B C4B C5B Ir2 60.4(4)
C9B C4B C5B Ir2 -121.6(7)
C2B C1B C5B C4B 0.0(7)
C6B C1B C5B C4B -177.0(6)
Ir2 C1B C5B C4B 61.6(5)
C2B C1B C5B C10B 174.0(7)
C6B C1B C5B C10B -3.1(11)
Ir2 C1B C5B C10B -124.4(7)
C2B C1B C5B Ir2 -61.6(5)
C6B C1B C5B Ir2 121.4(7)
C11B Ir2 C5B C4B 59.4(5)
C3B Ir2 C5B C4B -38.3(4)
O1B Ir2 C5B C4B -120.8(6)
O2B Ir2 C5B C4B 150.5(4)
C1B Ir2 C5B C4B -118.1(6)
C2B Ir2 C5B C4B -82.0(5)
C11B Ir2 C5B C1B 177.5(4)
C3B Ir2 C5B C1B 79.8(5)
C4B Ir2 C5B C1B 118.1(6)
O1B Ir2 C5B C1B -2.8(9)
O2B Ir2 C5B C1B -91.4(5)
C2B Ir2 C5B C1B 36.1(4)
C11B Ir2 C5B C10B -61.3(9)
C3B Ir2 C5B C10B -159.1(9)
C4B Ir2 C5B C10B -120.8(10)
O1B Ir2 C5B C10B 118.4(8)
O2B Ir2 C5B C10B 29.7(8)
C1B Ir2 C5B C10B 121.2(10)
C2B Ir2 C5B C10B 157.3(9)
C3B Ir2 C11B N2B 117.9(6)
C5B Ir2 C11B N2B 46.3(7)
C4B Ir2 C11B N2B 79.3(6)
O1B Ir2 C11B N2B -133.6(6)
O2B Ir2 C11B N2B -52.0(6)
C1B Ir2 C11B N2B 50.5(11)
C2B Ir2 C11B N2B 131.7(6)
C3B Ir2 C11B N1B -66.5(6)
C5B Ir2 C11B N1B -138.1(6)
C4B Ir2 C11B N1B -105.1(6)
O1B Ir2 C11B N1B 42.0(6)
O2B Ir2 C11B N1B 123.6(6)
C1B Ir2 C11B N1B -133.9(7)
C2B Ir2 C11B N1B -52.6(8)
N2B C11B N1B C12B 2.3(7)
Ir2 C11B N1B C12B -174.1(5)
N2B C11B N1B C14B -179.0(6)
Ir2 C11B N1B C14B 4.6(10)
C11B N1B C12B C13B -2.9(8)
C14B N1B C12B C13B 178.3(6)
C11B N1B C12B C15B 176.1(7)
C14B N1B C12B C15B -2.6(10)
N1B C11B N2B C13B -0.8(7)
Ir2 C11B N2B C13B 175.6(5)
N1B C11B N2B C17B 177.3(6)
Ir2 C11B N2B C17B -6.3(10)
N1B C12B C13B N2B 2.3(7)
C15B C12B C13B N2B -176.6(8)
N1B C12B C13B C16B 177.6(7)
C15B C12B C13B C16B -1.3(14)
C11B N2B C13B C12B -1.0(8)
C17B N2B C13B C12B -179.2(6)
C11B N2B C13B C16B -176.7(7)
C17B N2B C13B C16B 5.0(10)
O3 S1 C1 F1 -178.3(6)
O2 S1 C1 F1 61.5(7)
O1 S1 C1 F1 -56.9(7)
O3 S1 C1 F3 -57.6(8)
O2 S1 C1 F3 -177.8(6)
O1 S1 C1 F3 63.8(7)
O3 S1 C1 F2 61.0(8)
O2 S1 C1 F2 -59.2(8)
O1 S1 C1 F2 -177.6(6)
O4 S2 C2 F5 -63.8(8)
O6 S2 C2 F5 55.5(8)
O5 S2 C2 F5 174.4(7)
O4 S2 C2 F4 59.2(8)
O6 S2 C2 F4 178.5(8)
O5 S2 C2 F4 -62.6(8)
O4 S2 C2 F6 179.4(6)
O6 S2 C2 F6 -61.3(7)
O5 S2 C2 F6 57.5(7)
O9 S3 C3 F9 -58.7(9)
O7 S3 C3 F9 61.2(8)
O8 S3 C3 F9 -179.4(7)
O9 S3 C3 F8 61.2(8)
O7 S3 C3 F8 -178.8(6)
O8 S3 C3 F8 -59.4(8)
O9 S3 C3 F7 -179.2(7)
O7 S3 C3 F7 -59.3(7)
O8 S3 C3 F7 60.1(8)
O10 S4 C4 F10 173.0(10)
O11 S4 C4 F10 52.2(10)
O12 S4 C4 F10 -66.3(10)
O10 S4 C4 F12 -58.5(10)
O11 S4 C4 F12 -179.2(7)
O12 S4 C4 F12 62.2(8)
O10 S4 C4 F11 55.8(9)
O11 S4 C4 F11 -64.9(8)
O12 S4 C4 F11 176.6(7)
